data_4345695
loop_
_publ_author_name
'W\"achtler, Erik'
'Wahlicht, Sven'
'Priv\'er, Steven H.'
'Bennett, Martin A.'
'Gerke, Birgit'
'P\"ottgen, Rainer'
'Brendler, Erica'
'Gericke, Robert'
'Wagler, J\"org'
'Bhargava, Suresh K.'

_publ_section_title
;
 Tin(IV) Compounds with 2-C6F4PPh2 Substituents and Their Reactivity
 toward Palladium(0): Formation of Tin--Palladium Complexes via Oxidative
 Addition
;
_journal_name_full 'Inorganic Chemistry'
_journal_paper_doi 10.1021/acs.inorgchem.7b00410
_journal_year 2017
_chemical_formula_moiety 'C21 H15 F4 P Pd'
_chemical_formula_sum 'C21 H15 F4 P Pd'
_chemical_formula_weight 480.70
_space_group_crystal_system monoclinic
_space_group_IT_number 15
_space_group_name_Hall '-C 2yc'
_space_group_name_H-M_alt 'C 1 2/c 1'
_symmetry_space_group_name_Hall '-C 2yc'
_symmetry_space_group_name_H-M 'C 1 2/c 1'
_atom_sites_solution_hydrogens geom
_audit_creation_method SHELXL-2014/7
_cell_angle_alpha 90
_cell_angle_beta 117.940(6)
_cell_angle_gamma 90
_cell_formula_units_Z 8
_cell_length_a 24.356(2)
_cell_length_b 11.3941(8)
_cell_length_c 15.2680(13)
_cell_measurement_reflns_used 29906
_cell_measurement_temperature 150(2)
_cell_measurement_theta_max 29.64
_cell_measurement_theta_min 2.71
_cell_volume 3743.2(6)
_computing_cell_refinement 'STOE X-AREA'
_computing_data_collection 'STOE X-AREA'
_computing_data_reduction 'STOE X-RED'
_computing_molecular_graphics 'ORTEP32 (Farugia)'
_computing_publication_material 'Ciftab (Sheldrick)'
_computing_structure_refinement 'SHELXL-2014/7 (Sheldrick, 2014)'
_computing_structure_solution 'SHELXS-2014/7 (Sheldrick, 2014)'
_diffrn_ambient_temperature 150(2)
_diffrn_measured_fraction_theta_full 0.999
_diffrn_measured_fraction_theta_max 0.999
_diffrn_measurement_device_type 'STOE IPDS 2T'
_diffrn_measurement_method 'omega scans'
_diffrn_radiation_type MoK\a
_diffrn_radiation_wavelength 0.71073
_diffrn_reflns_av_R_equivalents 0.0338
_diffrn_reflns_av_unetI/netI 0.0178
_diffrn_reflns_Laue_measured_fraction_full 0.999
_diffrn_reflns_Laue_measured_fraction_max 0.999
_diffrn_reflns_limit_h_max 33
_diffrn_reflns_limit_h_min -32
_diffrn_reflns_limit_k_max 14
_diffrn_reflns_limit_k_min -15
_diffrn_reflns_limit_l_max 20
_diffrn_reflns_limit_l_min -20
_diffrn_reflns_number 22994
_diffrn_reflns_point_group_measured_fraction_full 0.999
_diffrn_reflns_point_group_measured_fraction_max 0.999
_diffrn_reflns_theta_full 25.242
_diffrn_reflns_theta_max 28.996
_diffrn_reflns_theta_min 2.711
_exptl_absorpt_coefficient_mu 1.117
_exptl_absorpt_correction_T_max 0.7101
_exptl_absorpt_correction_T_min 0.6114
_exptl_absorpt_correction_type integration
_exptl_absorpt_process_details XSHAPE
_exptl_crystal_colour colorless
_exptl_crystal_density_diffrn 1.706
_exptl_crystal_description block
_exptl_crystal_F_000 1904
_exptl_crystal_size_max 0.350
_exptl_crystal_size_mid 0.300
_exptl_crystal_size_min 0.300
_refine_diff_density_max 0.872
_refine_diff_density_min -0.865
_refine_diff_density_rms 0.070
_refine_ls_extinction_method none
_refine_ls_goodness_of_fit_ref 1.113
_refine_ls_hydrogen_treatment constr
_refine_ls_matrix_type full
_refine_ls_number_parameters 247
_refine_ls_number_reflns 4982
_refine_ls_number_restraints 6
_refine_ls_restrained_S_all 1.114
_refine_ls_R_factor_all 0.0244
_refine_ls_R_factor_gt 0.0224
_refine_ls_shift/su_max 0.001
_refine_ls_shift/su_mean 0.000
_refine_ls_structure_factor_coef Fsqd
_refine_ls_weighting_details 'w=1/[\s^2^(Fo^2^)+(0.0249P)^2^+5.8851P] where P=(Fo^2^+2Fc^2^)/3'
_refine_ls_weighting_scheme calc
_refine_ls_wR_factor_gt 0.0576
_refine_ls_wR_factor_ref 0.0593
_reflns_Friedel_coverage 0.000
_reflns_number_gt 4682
_reflns_number_total 4982
_reflns_threshold_expression 'I > 2\s(I)'
_cod_data_source_file ic7b00410_si_003.cif
_cod_data_source_block Pd_allyl_2C6F4Ph22
_cod_database_code 4345695
_shelx_shelxl_version_number 2014/7
_shelx_space_group_comment
;
The symmetry employed for this shelxl refinement is uniquely defined
by the following loop, which should always be used as a source of
symmetry information in preference to the above space-group names.
They are only intended as comments.
;
_shelx_estimated_absorpt_t_min 0.696
_shelx_estimated_absorpt_t_max 0.730

loop_
_space_group_symop_operation_xyz
'x, y, z'
'-x, y, -z+1/2'
'x+1/2, y+1/2, z'
'-x+1/2, y+1/2, -z+1/2'
'-x, -y, -z'
'x, -y, z-1/2'
'-x+1/2, -y+1/2, -z'
'x+1/2, -y+1/2, z-1/2'

loop_
_atom_site_label
_atom_site_type_symbol
_atom_site_fract_x
_atom_site_fract_y
_atom_site_fract_z
_atom_site_U_iso_or_equiv
_atom_site_adp_type
_atom_site_occupancy
_atom_site_site_symmetry_order
_atom_site_calc_flag
_atom_site_refinement_flags_posn
_atom_site_refinement_flags_adp
_atom_site_refinement_flags_occupancy
_atom_site_disorder_assembly
_atom_site_disorder_group
Pd1 Pd 1.06319(2) 0.43626(2) 0.34439(2) 0.01846(5) Uani 1 1 d . . . . .
P1 P 0.90689(2) 0.29555(4) 0.23343(3) 0.01807(8) Uani 1 1 d . . . . .
F1 F 0.89750(5) 0.11945(10) 0.37585(8) 0.0299(2) Uani 1 1 d . . . . .
F2 F 0.98013(6) 0.07307(10) 0.56422(9) 0.0332(3) Uani 1 1 d . . . . .
F3 F 1.09121(6) 0.18468(12) 0.65053(8) 0.0360(3) Uani 1 1 d . . . . .
F4 F 1.12154(5) 0.33888(10) 0.54825(8) 0.0303(2) Uani 1 1 d . . . . .
C1 C 1.02512(7) 0.31382(14) 0.40134(12) 0.0186(3) Uani 1 1 d . . . . .
C2 C 0.96652(7) 0.25684(14) 0.35816(12) 0.0194(3) Uani 1 1 d . . . . .
C3 C 0.95255(8) 0.17659(15) 0.41455(13) 0.0220(3) Uani 1 1 d . . . . .
C4 C 0.99407(8) 0.15112(15) 0.51147(13) 0.0241(3) Uani 1 1 d . . . . .
C5 C 1.05100(8) 0.20698(16) 0.55491(13) 0.0241(3) Uani 1 1 d . . . . .
C6 C 1.06482(8) 0.28587(15) 0.49943(13) 0.0220(3) Uani 1 1 d . . . . .
C7 C 0.83995(7) 0.32909(15) 0.25454(12) 0.0216(3) Uani 1 1 d . . . . .
C8 C 0.78971(9) 0.25257(18) 0.22773(16) 0.0308(4) Uani 1 1 d . . . . .
H8 H 0.7887 0.1806 0.1956 0.037 Uiso 1 1 calc R U . . .
C9 C 0.74103(9) 0.2809(2) 0.24779(17) 0.0367(4) Uani 1 1 d . . . . .
H9 H 0.7071 0.2284 0.2292 0.044 Uiso 1 1 calc R U . . .
C10 C 0.74205(9) 0.3856(2) 0.29483(16) 0.0360(4) Uani 1 1 d . . . . .
H10 H 0.7085 0.4056 0.3075 0.043 Uiso 1 1 calc R U . . .
C11 C 0.79214(9) 0.46101(19) 0.32333(16) 0.0325(4) Uani 1 1 d . . . . .
H11 H 0.7934 0.5319 0.3570 0.039 Uiso 1 1 calc R U . . .
C12 C 0.84078(8) 0.43341(16) 0.30279(14) 0.0262(3) Uani 1 1 d . . . . .
H12 H 0.8747 0.4861 0.3218 0.031 Uiso 1 1 calc R U . . .
C13 C 0.88288(8) 0.16005(15) 0.16137(13) 0.0218(3) Uani 1 1 d . . . . .
C14 C 0.91081(9) 0.05128(15) 0.19686(15) 0.0263(3) Uani 1 1 d . . . . .
H14 H 0.9446 0.0449 0.2619 0.032 Uiso 1 1 calc R U . . .
C15 C 0.88912(10) -0.04794(17) 0.13701(17) 0.0336(4) Uani 1 1 d . . . . .
H15 H 0.9081 -0.1219 0.1617 0.040 Uiso 1 1 calc R U . . .
C16 C 0.84022(11) -0.03985(19) 0.04204(18) 0.0385(5) Uani 1 1 d . . . . .
H16 H 0.8256 -0.1081 0.0020 0.046 Uiso 1 1 calc R U . . .
C17 C 0.81263(11) 0.06763(19) 0.00536(16) 0.0369(5) Uani 1 1 d . . . . .
H17 H 0.7793 0.0732 -0.0601 0.044 Uiso 1 1 calc R U . . .
C18 C 0.83368(9) 0.16781(17) 0.06433(14) 0.0291(4) Uani 1 1 d . . . . .
H18 H 0.8147 0.2416 0.0388 0.035 Uiso 1 1 calc R U . . .
C19 C 1.05037(12) 0.58161(18) 0.42386(18) 0.0418(5) Uani 0.5 1 d D . P A 1
H19A H 1.0138 0.6323 0.3858 0.050 Uiso 0.5 1 calc R U P A 1
H19B H 1.0577 0.5652 0.4922 0.050 Uiso 0.5 1 calc R U P A 1
C20 C 1.10101(15) 0.6034(3) 0.4127(2) 0.0364(6) Uani 0.5 1 d D . P A 1
H20 H 1.1407 0.5958 0.4759 0.044 Uiso 0.5 1 calc R U P A 1
C21 C 1.10924(13) 0.5972(2) 0.3316(2) 0.0478(6) Uani 0.5 1 d D . P A 1
H21A H 1.1526 0.5887 0.3431 0.057 Uiso 0.5 1 calc R U P A 1
H21B H 1.0838 0.6508 0.2764 0.057 Uiso 0.5 1 calc R U P A 1
C19A C 1.05037(12) 0.58161(18) 0.42386(18) 0.0418(5) Uani 0.5 1 d . . P A -1
H19C H 1.0072 0.5961 0.4115 0.050 Uiso 0.5 1 calc R U P A -1
H19D H 1.0813 0.5888 0.4947 0.050 Uiso 0.5 1 calc R U P A -1
C20A C 1.06629(16) 0.6296(3) 0.3586(3) 0.0364(6) Uani 0.5 1 d D . P A -1
H20A H 1.0296 0.6667 0.3020 0.044 Uiso 0.5 1 calc R U P A -1
C21A C 1.10924(13) 0.5972(2) 0.3316(2) 0.0478(6) Uani 0.5 1 d . . P A -1
H21C H 1.1532 0.6078 0.3819 0.057 Uiso 0.5 1 calc R U P A -1
H21D H 1.1010 0.6195 0.2639 0.057 Uiso 0.5 1 calc R U P A -1

loop_
_atom_site_aniso_label
_atom_site_aniso_U_11
_atom_site_aniso_U_22
_atom_site_aniso_U_33
_atom_site_aniso_U_23
_atom_site_aniso_U_13
_atom_site_aniso_U_12
Pd1 0.01805(7) 0.01631(7) 0.02194(7) -0.00154(4) 0.01013(5) -0.00162(4)
P1 0.01471(17) 0.01821(18) 0.02249(19) 0.00039(14) 0.00970(15) 0.00064(14)
F1 0.0226(5) 0.0346(6) 0.0340(6) 0.0038(5) 0.0145(4) -0.0083(4)
F2 0.0352(6) 0.0354(6) 0.0346(6) 0.0127(5) 0.0210(5) 0.0004(5)
F3 0.0308(6) 0.0474(7) 0.0234(5) 0.0100(5) 0.0074(5) 0.0013(5)
F4 0.0209(5) 0.0363(6) 0.0265(5) 0.0008(4) 0.0051(4) -0.0063(4)
C1 0.0168(7) 0.0177(7) 0.0240(7) -0.0004(6) 0.0117(6) 0.0008(5)
C2 0.0167(7) 0.0199(7) 0.0228(7) 0.0008(6) 0.0104(6) 0.0015(5)
C3 0.0186(7) 0.0229(7) 0.0269(8) 0.0005(6) 0.0127(6) -0.0012(6)
C4 0.0275(8) 0.0227(8) 0.0278(8) 0.0048(6) 0.0177(7) 0.0030(6)
C5 0.0229(8) 0.0273(8) 0.0214(7) 0.0036(6) 0.0098(6) 0.0057(6)
C6 0.0178(7) 0.0228(7) 0.0249(8) -0.0010(6) 0.0095(6) 0.0001(6)
C7 0.0143(7) 0.0267(8) 0.0245(7) -0.0001(6) 0.0096(6) 0.0009(6)
C8 0.0221(8) 0.0339(9) 0.0391(10) -0.0105(8) 0.0164(8) -0.0055(7)
C9 0.0206(8) 0.0477(12) 0.0457(11) -0.0130(9) 0.0188(8) -0.0090(8)
C10 0.0197(8) 0.0500(12) 0.0413(11) -0.0100(9) 0.0170(8) -0.0003(8)
C11 0.0249(9) 0.0361(10) 0.0391(10) -0.0095(8) 0.0170(8) 0.0022(8)
C12 0.0197(8) 0.0290(9) 0.0312(9) -0.0048(7) 0.0129(7) -0.0012(6)
C13 0.0217(7) 0.0210(7) 0.0274(8) -0.0025(6) 0.0153(6) -0.0035(6)
C14 0.0274(9) 0.0242(8) 0.0353(9) 0.0000(7) 0.0215(8) 0.0008(6)
C15 0.0436(11) 0.0220(8) 0.0504(12) -0.0040(8) 0.0345(10) -0.0011(7)
C16 0.0480(12) 0.0327(10) 0.0473(12) -0.0167(9) 0.0326(11) -0.0138(9)
C17 0.0374(11) 0.0409(11) 0.0321(10) -0.0109(8) 0.0160(9) -0.0118(8)
C18 0.0273(9) 0.0296(9) 0.0291(9) -0.0027(7) 0.0122(7) -0.0038(7)
C19 0.0654(15) 0.0254(9) 0.0475(12) -0.0101(9) 0.0373(12) -0.0009(9)
C20 0.0505(19) 0.0176(12) 0.0397(17) -0.0084(11) 0.0201(13) -0.0098(12)
C21 0.0700(17) 0.0266(10) 0.0647(16) -0.0099(10) 0.0464(14) -0.0197(10)
C19A 0.0654(15) 0.0254(9) 0.0475(12) -0.0101(9) 0.0373(12) -0.0009(9)
C20A 0.0505(19) 0.0176(12) 0.0397(17) -0.0084(11) 0.0201(13) -0.0098(12)
C21A 0.0700(17) 0.0266(10) 0.0647(16) -0.0099(10) 0.0464(14) -0.0197(10)

loop_
_atom_type_symbol
_atom_type_description
_atom_type_scat_dispersion_real
_atom_type_scat_dispersion_imag
_atom_type_scat_source
C C 0.0033 0.0016 'International Tables Vol C Tables 4.2.6.8 and 6.1.1.4'
H H 0.0000 0.0000 'International Tables Vol C Tables 4.2.6.8 and 6.1.1.4'
P P 0.1023 0.0942 'International Tables Vol C Tables 4.2.6.8 and 6.1.1.4'
F F 0.0171 0.0103 'International Tables Vol C Tables 4.2.6.8 and 6.1.1.4'
Pd Pd -0.9988 1.0072 'International Tables Vol C Tables 4.2.6.8 and 6.1.1.4'

loop_
_geom_angle_atom_site_label_1
_geom_angle_atom_site_label_2
_geom_angle_atom_site_label_3
_geom_angle
_geom_angle_site_symmetry_1
_geom_angle_site_symmetry_3
C1 Pd1 C20 124.28(7) . .
C1 Pd1 C19A 93.98(7) . .
C20 Pd1 C19A 36.29(6) . .
C1 Pd1 C19 93.98(7) . .
C20 Pd1 C19 36.29(6) . .
C19A Pd1 C19 0.0 . .
C1 Pd1 C21A 160.13(8) . .
C20 Pd1 C21A 35.88(6) . .
C19A Pd1 C21A 68.01(9) . .
C19 Pd1 C21A 68.01(9) . .
C1 Pd1 C21 160.13(8) . .
C20 Pd1 C21 35.88(6) . .
C19A Pd1 C21 68.01(9) . .
C19 Pd1 C21 68.01(9) . .
C21A Pd1 C21 0.0 . .
C1 Pd1 C20A 129.00(6) . .
C20 Pd1 C20A 24.05(16) . .
C19A Pd1 C20A 35.77(5) . .
C19 Pd1 C20A 35.77(5) . .
C21A Pd1 C20A 35.40(5) . .
C21 Pd1 C20A 35.40(5) . .
C1 Pd1 P1 93.41(4) . 2_755
C20 Pd1 P1 134.04(6) . 2_755
C19A Pd1 P1 170.20(7) . 2_755
C19 Pd1 P1 170.20(7) . 2_755
C21A Pd1 P1 103.63(6) . 2_755
C21 Pd1 P1 103.63(6) . 2_755
C20A Pd1 P1 137.56(5) . 2_755
C1 Pd1 Pd1 86.87(5) . 2_755
C20 Pd1 Pd1 117.75(11) . 2_755
C19A Pd1 Pd1 100.47(7) . 2_755
C19 Pd1 Pd1 100.47(7) . 2_755
C21A Pd1 Pd1 104.13(8) . 2_755
C21 Pd1 Pd1 104.13(8) . 2_755
C20A Pd1 Pd1 93.73(10) . 2_755
P1 Pd1 Pd1 86.348(13) 2_755 2_755
C13 P1 C2 107.32(8) . .
C13 P1 C7 102.76(8) . .
C2 P1 C7 101.77(7) . .
C13 P1 Pd1 111.50(6) . 2_755
C2 P1 Pd1 114.57(5) . 2_755
C7 P1 Pd1 117.67(6) . 2_755
C6 C1 C2 115.95(14) . .
C6 C1 Pd1 112.59(11) . .
C2 C1 Pd1 131.45(12) . .
C3 C2 C1 119.59(15) . .
C3 C2 P1 119.61(12) . .
C1 C2 P1 120.62(12) . .
F1 C3 C4 116.54(15) . .
F1 C3 C2 121.45(15) . .
C4 C3 C2 122.01(15) . .
F2 C4 C3 121.24(16) . .
F2 C4 C5 119.69(16) . .
C3 C4 C5 119.07(15) . .
F3 C5 C4 119.35(16) . .
F3 C5 C6 121.68(16) . .
C4 C5 C6 118.96(16) . .
F4 C6 C5 115.36(15) . .
F4 C6 C1 120.22(15) . .
C5 C6 C1 124.41(16) . .
C12 C7 C8 118.71(15) . .
C12 C7 P1 118.31(13) . .
C8 C7 P1 122.94(13) . .
C9 C8 C7 120.59(18) . .
C9 C8 H8 119.7 . .
C7 C8 H8 119.7 . .
C10 C9 C8 120.15(18) . .
C10 C9 H9 119.9 . .
C8 C9 H9 119.9 . .
C11 C10 C9 119.70(17) . .
C11 C10 H10 120.1 . .
C9 C10 H10 120.1 . .
C10 C11 C12 120.35(18) . .
C10 C11 H11 119.8 . .
C12 C11 H11 119.8 . .
C7 C12 C11 120.49(17) . .
C7 C12 H12 119.8 . .
C11 C12 H12 119.8 . .
C14 C13 C18 119.01(16) . .
C14 C13 P1 123.84(14) . .
C18 C13 P1 117.14(13) . .
C15 C14 C13 120.01(19) . .
C15 C14 H14 120.0 . .
C13 C14 H14 120.0 . .
C16 C15 C14 120.63(19) . .
C16 C15 H15 119.7 . .
C14 C15 H15 119.7 . .
C15 C16 C17 120.01(19) . .
C15 C16 H16 120.0 . .
C17 C16 H16 120.0 . .
C16 C17 C18 120.1(2) . .
C16 C17 H17 119.9 . .
C18 C17 H17 119.9 . .
C17 C18 C13 120.21(19) . .
C17 C18 H18 119.9 . .
C13 C18 H18 119.9 . .
C20A C19 Pd1 74.16(16) . .
C20 C19 Pd1 71.81(16) . .
C20A C19 H19A 79.7 . .
C20 C19 H19A 116.4 . .
Pd1 C19 H19A 116.4 . .
C20A C19 H19B 152.4 . .
C20 C19 H19B 116.4 . .
Pd1 C19 H19B 116.4 . .
H19A C19 H19B 113.4 . .
C20A C20 C21A 70.03(14) . .
C20A C20 C21 70.03(14) . .
C20A C20 C19 70.07(14) . .
C21A C20 C19 130.4(2) . .
C21 C20 C19 130.4(2) . .
C20A C20 C19A 70.07(14) . .
C21A C20 C19A 130.4(2) . .
C21 C20 C19A 130.4(2) . .
C20A C20 Pd1 81.1(3) . .
C21A C20 Pd1 73.91(16) . .
C21 C20 Pd1 73.91(16) . .
C19 C20 Pd1 71.90(16) . .
C19A C20 Pd1 71.90(16) . .
C20A C20 H20 165.9 . .
C21A C20 H20 113.0 . .
C21 C20 H20 113.0 . .
C19 C20 H20 113.0 . .
C19A C20 H20 113.0 . .
Pd1 C20 H20 113.0 . .
C20A C21 Pd1 72.54(16) . .
C20 C21 Pd1 70.21(17) . .
C20A C21 H21A 153.0 . .
C20 C21 H21A 116.6 . .
Pd1 C21 H21A 116.6 . .
C20A C21 H21B 79.9 . .
C20 C21 H21B 116.6 . .
Pd1 C21 H21B 116.6 . .
H21A C21 H21B 113.6 . .
C20A C19A Pd1 74.16(16) . .
C20 C19A Pd1 71.81(16) . .
C20A C19A H19C 116.1 . .
C20 C19A H19C 154.0 . .
Pd1 C19A H19C 116.1 . .
C20A C19A H19D 116.1 . .
C20 C19A H19D 81.3 . .
Pd1 C19A H19D 116.1 . .
H19C C19A H19D 113.1 . .
C20 C20A C21A 70.30(14) . .
C20 C20A C21 70.30(14) . .
C20 C20A C19 70.27(14) . .
C21A C20A C19 130.7(3) . .
C21 C20A C19 130.7(3) . .
C20 C20A C19A 70.27(14) . .
C21A C20A C19A 130.7(3) . .
C21 C20A C19A 130.7(3) . .
C20 C20A Pd1 74.8(3) . .
C21A C20A Pd1 72.05(16) . .
C21 C20A Pd1 72.05(16) . .
C19 C20A Pd1 70.06(16) . .
C19A C20A Pd1 70.06(16) . .
C20 C20A H20A 174.0 . .
C21A C20A H20A 111.2 . .
C21 C20A H20A 111.2 . .
C19 C20A H20A 111.2 . .
C19A C20A H20A 111.2 . .
Pd1 C20A H20A 111.2 . .
C20A C21A Pd1 72.54(16) . .
C20 C21A Pd1 70.21(17) . .
C20A C21A H21C 116.3 . .
C20 C21A H21C 81.5 . .
Pd1 C21A H21C 116.3 . .
C20A C21A H21D 116.3 . .
C20 C21A H21D 154.5 . .
Pd1 C21A H21D 116.3 . .
H21C C21A H21D 113.3 . .

loop_
_geom_bond_atom_site_label_1
_geom_bond_atom_site_label_2
_geom_bond_distance
_geom_bond_site_symmetry_2
Pd1 C1 2.0778(16) .
Pd1 C20 2.159(3) .
Pd1 C19A 2.160(2) .
Pd1 C19 2.160(2) .
Pd1 C21A 2.205(2) .
Pd1 C21 2.205(2) .
Pd1 C20A 2.211(3) .
Pd1 P1 2.3076(4) 2_755
Pd1 Pd1 3.0770(4) 2_755
P1 C13 1.8258(17) .
P1 C2 1.8272(17) .
P1 C7 1.8439(16) .
P1 Pd1 2.3076(4) 2_755
F1 C3 1.3521(19) .
F2 C4 1.3458(19) .
F3 C5 1.347(2) .
F4 C6 1.3652(19) .
C1 C6 1.386(2) .
C1 C2 1.418(2) .
C2 C3 1.403(2) .
C3 C4 1.376(2) .
C4 C5 1.381(3) .
C5 C6 1.381(2) .
C7 C12 1.394(2) .
C7 C8 1.399(2) .
C8 C9 1.394(3) .
C8 H8 0.9500 .
C9 C10 1.387(3) .
C9 H9 0.9500 .
C10 C11 1.385(3) .
C10 H10 0.9500 .
C11 C12 1.396(2) .
C11 H11 0.9500 .
C12 H12 0.9500 .
C13 C14 1.395(2) .
C13 C18 1.405(3) .
C14 C15 1.393(3) .
C14 H14 0.9500 .
C15 C16 1.382(3) .
C15 H15 0.9500 .
C16 C17 1.383(3) .
C16 H16 0.9500 .
C17 C18 1.394(3) .
C17 H17 0.9500 .
C18 H18 0.9500 .
C19 C20A 1.343(2) .
C19 C20 1.345(2) .
C19 H19A 0.9900 .
C19 H19B 0.9900 .
C20 C20A 0.912(6) .
C20 C21A 1.345(2) .
C20 C21 1.345(2) .
C20 C19A 1.345(2) .
C20 H20 1.0000 .
C21 C20A 1.343(2) .
C21 H21A 0.9900 .
C21 H21B 0.9900 .
C19A C20A 1.343(2) .
C19A H19C 0.9900 .
C19A H19D 0.9900 .
C20A C21A 1.343(2) .
C20A H20A 1.0000 .
C21A H21C 0.9900 .
C21A H21D 0.9900 .

loop_
_geom_torsion_atom_site_label_1
_geom_torsion_atom_site_label_2
_geom_torsion_atom_site_label_3
_geom_torsion_atom_site_label_4
_geom_torsion
_geom_torsion_site_symmetry_1
C6 C1 C2 C3 -0.9(2) .
Pd1 C1 C2 C3 -179.86(12) .
C6 C1 C2 P1 174.21(12) .
Pd1 C1 C2 P1 -4.8(2) .
C13 P1 C2 C3 -58.81(15) .
C7 P1 C2 C3 48.72(15) .
Pd1 P1 C2 C3 176.81(11) 2_755
C13 P1 C2 C1 126.09(13) .
C7 P1 C2 C1 -126.38(13) .
Pd1 P1 C2 C1 1.71(15) 2_755
C1 C2 C3 F1 -179.26(14) .
P1 C2 C3 F1 5.6(2) .
C1 C2 C3 C4 0.2(2) .
P1 C2 C3 C4 -174.94(13) .
F1 C3 C4 F2 0.1(2) .
C2 C3 C4 F2 -179.37(15) .
F1 C3 C4 C5 -179.91(15) .
C2 C3 C4 C5 0.6(3) .
F2 C4 C5 F3 -1.7(2) .
C3 C4 C5 F3 178.31(16) .
F2 C4 C5 C6 179.30(15) .
C3 C4 C5 C6 -0.7(3) .
F3 C5 C6 F4 -0.1(2) .
C4 C5 C6 F4 178.88(15) .
F3 C5 C6 C1 -179.02(16) .
C4 C5 C6 C1 -0.1(3) .
C2 C1 C6 F4 -178.06(14) .
Pd1 C1 C6 F4 1.11(19) .
C2 C1 C6 C5 0.8(2) .
Pd1 C1 C6 C5 -179.99(14) .
C13 P1 C7 C12 -175.78(14) .
C2 P1 C7 C12 73.18(15) .
Pd1 P1 C7 C12 -52.89(16) 2_755
C13 P1 C7 C8 6.75(18) .
C2 P1 C7 C8 -104.29(17) .
Pd1 P1 C7 C8 129.63(15) 2_755
C12 C7 C8 C9 0.8(3) .
P1 C7 C8 C9 178.28(17) .
C7 C8 C9 C10 -0.1(3) .
C8 C9 C10 C11 -1.1(4) .
C9 C10 C11 C12 1.6(3) .
C8 C7 C12 C11 -0.4(3) .
P1 C7 C12 C11 -177.95(15) .
C10 C11 C12 C7 -0.8(3) .
C2 P1 C13 C14 -5.15(16) .
C7 P1 C13 C14 -111.99(15) .
Pd1 P1 C13 C14 121.07(13) 2_755
C2 P1 C13 C18 175.45(13) .
C7 P1 C13 C18 68.61(15) .
Pd1 P1 C13 C18 -58.33(14) 2_755
C18 C13 C14 C15 -1.2(3) .
P1 C13 C14 C15 179.44(13) .
C13 C14 C15 C16 0.4(3) .
C14 C15 C16 C17 0.5(3) .
C15 C16 C17 C18 -0.6(3) .
C16 C17 C18 C13 -0.2(3) .
C14 C13 C18 C17 1.0(3) .
P1 C13 C18 C17 -179.52(15) .
Pd1 C19 C20 C20A 86.9(3) .
C20A C19 C20 C21A -38.3(3) .
Pd1 C19 C20 C21A 48.7(4) .
C20A C19 C20 C21 -38.3(3) .
Pd1 C19 C20 C21 48.7(4) .
C20A C19 C20 C19A 0(100) .
Pd1 C19 C20 C19A 0(100) .
C20A C19 C20 Pd1 -86.9(3) .
C21A C20 C21 C20A 0(100) .
C19 C20 C21 C20A 38.3(3) .
C19A C20 C21 C20A 38.3(3) .
Pd1 C20 C21 C20A 86.2(3) .
C20A C20 C21 Pd1 -86.2(3) .
C21A C20 C21 Pd1 0(53) .
C19 C20 C21 Pd1 -48.0(4) .
C19A C20 C21 Pd1 -48.0(4) .
C21A C20 C19A C20A -38.3(3) .
C21 C20 C19A C20A -38.3(3) .
C19 C20 C19A C20A 0(100) .
Pd1 C20 C19A C20A -86.9(3) .
C20A C20 C19A Pd1 86.9(3) .
C21A C20 C19A Pd1 48.7(4) .
C21 C20 C19A Pd1 48.7(4) .
C19 C20 C19A Pd1 0(9) .
C21 C20 C20A C21A 0.000(1) .
C19 C20 C20A C21A -149.9(3) .
C19A C20 C20A C21A -149.9(3) .
Pd1 C20 C20A C21A -76.00(15) .
C21A C20 C20A C21 0.000(1) .
C19 C20 C20A C21 -149.9(3) .
C19A C20 C20A C21 -149.9(3) .
Pd1 C20 C20A C21 -76.00(15) .
C21A C20 C20A C19 149.9(3) .
C21 C20 C20A C19 149.9(3) .
C19A C20 C20A C19 0.000(1) .
Pd1 C20 C20A C19 73.86(14) .
C21A C20 C20A C19A 149.9(3) .
C21 C20 C20A C19A 149.9(3) .
C19 C20 C20A C19A 0.000(1) .
Pd1 C20 C20A C19A 73.86(14) .
C21A C20 C20A Pd1 76.00(15) .
C21 C20 C20A Pd1 76.00(15) .
C19 C20 C20A Pd1 -73.86(14) .
C19A C20 C20A Pd1 -73.86(14) .
Pd1 C21 C20A C20 79.8(3) .
C20 C21 C20A C21A 0(92) .
Pd1 C21 C20A C21A 0(100) .
C20 C21 C20A C19 -38.6(3) .
Pd1 C21 C20A C19 41.2(4) .
C20 C21 C20A C19A -38.6(3) .
Pd1 C21 C20A C19A 41.2(4) .
C20 C21 C20A Pd1 -79.8(3) .
Pd1 C19 C20A C20 -80.4(3) .
C20 C19 C20A C21A 38.6(3) .
Pd1 C19 C20A C21A -41.8(4) .
C20 C19 C20A C21 38.6(3) .
Pd1 C19 C20A C21 -41.8(4) .
C20 C19 C20A C19A 0(97) .
Pd1 C19 C20A C19A 0(100) .
C20 C19 C20A Pd1 80.4(3) .
Pd1 C19A C20A C20 -80.4(3) .
C20 C19A C20A C21A 38.6(3) .
Pd1 C19A C20A C21A -41.8(4) .
C20 C19A C20A C21 38.6(3) .
Pd1 C19A C20A C21 -41.8(4) .
C20 C19A C20A C19 0(97) .
Pd1 C19A C20A C19 0(100) .
C20 C19A C20A Pd1 80.4(3) .
C21 C20A C21A C20 0(100) .
C19 C20A C21A C20 -38.6(3) .
C19A C20A C21A C20 -38.6(3) .
Pd1 C20A C21A C20 -79.8(3) .
C20 C20A C21A Pd1 79.8(3) .
C21 C20A C21A Pd1 0(32) .
C19 C20A C21A Pd1 41.2(4) .
C19A C20A C21A Pd1 41.2(4) .
C21 C20 C21A C20A 0(100) .
C19 C20 C21A C20A 38.3(3) .
C19A C20 C21A C20A 38.3(3) .
Pd1 C20 C21A C20A 86.2(3) .
C20A C20 C21A Pd1 -86.2(3) .
C21 C20 C21A Pd1 0(53) .
C19 C20 C21A Pd1 -48.0(4) .
C19A C20 C21A Pd1 -48.0(4) .
